data_7129536
loop_
_publ_author_name
'He, Jiao'
'Deng, Cheng-Long'
'Sun, Cun-Fa'
'Zhang, Xiao-Xiao'
'Cui, Ying'
'Wu, Sheng-Hui'
'Luo, Geng-Geng'

_publ_section_title
;
 Controllable spontaneous resolution in ultrasmall Cu-Ag bimetallic
 cluster ion pairs from achiral components.
;
_journal_issue 10
_journal_name_full 'Chemical communications (Cambridge, England)'
_journal_page_first 1577
_journal_page_last 1580
_journal_paper_doi 10.1039/d1cc05135k
_journal_volume 58
_journal_year 2022
_chemical_formula_moiety 'C36 H66 Ag3 Cu2 S6, 2(C H2 Cl2), C19 H18 P'
_chemical_formula_sum 'C57 H88 Ag3 Cl4 Cu2 P S6'
_chemical_formula_weight 1589.09
_space_group_crystal_system triclinic
_space_group_IT_number 2
_space_group_name_Hall '-P 1'
_space_group_name_H-M_alt 'P -1'
_atom_sites_solution_hydrogens geom
_atom_sites_solution_primary dual
_audit_creation_date 2021-12-11
_audit_creation_method
;
Olex2 1.3
(compiled 2020.11.12 svn.r5f609507 for OlexSys, GUI svn.r6408)
;
_audit_update_record
;
2021-12-18 deposited with the CCDC.	2021-12-30 downloaded from the CCDC.
;
_cell_angle_alpha 74.687(3)
_cell_angle_beta 84.949(2)
_cell_angle_gamma 72.840(3)
_cell_formula_units_Z 2
_cell_length_a 13.8063(4)
_cell_length_b 14.8132(5)
_cell_length_c 18.4926(6)
_cell_measurement_reflns_used 8990
_cell_measurement_temperature 190.00(10)
_cell_measurement_theta_max 27.8390
_cell_measurement_theta_min 2.5290
_cell_volume 3485.2(2)
_computing_cell_refinement 'CrysAlisPro 1.171.39.7e (Rigaku OD, 2015)'
_computing_data_collection 'CrysAlisPro 1.171.39.7e (Rigaku OD, 2015)'
_computing_data_reduction 'CrysAlisPro 1.171.39.7e (Rigaku OD, 2015)'
_computing_molecular_graphics 'Olex2 1.3 (Dolomanov et al., 2009)'
_computing_publication_material 'Olex2 1.3 (Dolomanov et al., 2009)'
_computing_structure_refinement 'SHELXL 2018/3 (Sheldrick, 2015)'
_computing_structure_solution 'SHELXT 2018/2 (Sheldrick, 2018)'
_diffrn_ambient_environment N~2~
_diffrn_ambient_temperature 190.00(10)
_diffrn_detector 'CCD plate'
_diffrn_detector_area_resol_mean 8.0606
_diffrn_detector_type Eos
_diffrn_measured_fraction_theta_full 0.999
_diffrn_measured_fraction_theta_max 0.831
_diffrn_measurement_details
;
List of Runs (angles in degrees, time in seconds):

  # Type    Start    End  Width  t~exp~   \w     \q     \k     \f   Frames
#--------------------------------------------------------------------------
  1  \w    -36.00  31.00   1.00    5.00    --   15.65 -57.00 -60.00   67
  2  \w    -16.00  20.00   1.00    5.00    --  -16.43 -99.00  60.00   36
  3  \w     -4.00  49.00   1.00    5.00    --   15.65  37.00  90.00   53
  4  \w     -1.00  78.00   1.00    5.00    --   15.65  57.00 -90.00   79
  5  \w    -10.00  16.00   1.00    5.00    --  -16.43  77.00-180.00   26
  6  \w    -83.00 -10.00   1.00    5.00    --  -16.43 -77.00-180.00   73
  7  \w      4.00  82.00   1.00    5.00    --   15.65  57.00 120.00   78
;
_diffrn_measurement_device 'four-circle diffractometer'
_diffrn_measurement_device_type 'Xcalibur, Eos, Gemini'
_diffrn_measurement_method '\w scans'
_diffrn_orient_matrix_type 'CrysAlisPro convention (1999,Acta A55,543-557)'
_diffrn_orient_matrix_UB_11 0.0200745000
_diffrn_orient_matrix_UB_12 0.0369836000
_diffrn_orient_matrix_UB_13 0.0046591000
_diffrn_orient_matrix_UB_21 -0.0015366000
_diffrn_orient_matrix_UB_22 -0.0183040000
_diffrn_orient_matrix_UB_23 0.0394801000
_diffrn_orient_matrix_UB_31 0.0498606000
_diffrn_orient_matrix_UB_32 -0.0312456000
_diffrn_orient_matrix_UB_33 -0.0011304000
_diffrn_radiation_monochromator graphite
_diffrn_radiation_probe x-ray
_diffrn_radiation_type 'Mo K\a'
_diffrn_radiation_wavelength 0.71073
_diffrn_reflns_av_R_equivalents 0.0351
_diffrn_reflns_av_unetI/netI 0.0676
_diffrn_reflns_Laue_measured_fraction_full 0.999
_diffrn_reflns_Laue_measured_fraction_max 0.831
_diffrn_reflns_limit_h_max 17
_diffrn_reflns_limit_h_min -18
_diffrn_reflns_limit_k_max 19
_diffrn_reflns_limit_k_min -19
_diffrn_reflns_limit_l_max 25
_diffrn_reflns_limit_l_min -24
_diffrn_reflns_number 32492
_diffrn_reflns_point_group_measured_fraction_full 0.999
_diffrn_reflns_point_group_measured_fraction_max 0.831
_diffrn_reflns_theta_full 25.242
_diffrn_reflns_theta_max 29.492
_diffrn_reflns_theta_min 1.910
_diffrn_source 'fine-focus sealed X-ray tube'
_diffrn_source_type 'Enhance (Mo) X-ray Source'
_exptl_absorpt_coefficient_mu 1.817
_exptl_absorpt_correction_T_max 1.00000
_exptl_absorpt_correction_T_min 0.78712
_exptl_absorpt_correction_type multi-scan
_exptl_absorpt_process_details
;
CrysAlisPro 1.171.39.7e (Rigaku Oxford Diffraction, 2015)
Empirical absorption correction using spherical harmonics,
 implemented in SCALE3 ABSPACK scaling algorithm.
;
_exptl_crystal_colour 'clear light yellow'
_exptl_crystal_colour_lustre clear
_exptl_crystal_colour_modifier light
_exptl_crystal_colour_primary yellow
_exptl_crystal_density_diffrn 1.514
_exptl_crystal_description block
_exptl_crystal_F_000 1616
_exptl_crystal_size_max 0.332
_exptl_crystal_size_mid 0.205
_exptl_crystal_size_min 0.117
_refine_diff_density_max 1.007
_refine_diff_density_min -0.978
_refine_diff_density_rms 0.122
_refine_ls_extinction_method none
_refine_ls_goodness_of_fit_ref 1.023
_refine_ls_hydrogen_treatment constr
_refine_ls_matrix_type full
_refine_ls_number_parameters 659
_refine_ls_number_reflns 16131
_refine_ls_number_restraints 90
_refine_ls_restrained_S_all 1.034
_refine_ls_R_factor_all 0.0860
_refine_ls_R_factor_gt 0.0569
_refine_ls_shift/su_max 0.001
_refine_ls_shift/su_mean 0.000
_refine_ls_structure_factor_coef Fsqd
_refine_ls_weighting_details 'w=1/[\s^2^(Fo^2^)+(0.0628P)^2^+4.2927P] where P=(Fo^2^+2Fc^2^)/3'
_refine_ls_weighting_scheme calc
_refine_ls_wR_factor_gt 0.1298
_refine_ls_wR_factor_ref 0.1464
_reflns_Friedel_coverage 0.000
_reflns_number_gt 11440
_reflns_number_total 16131
_reflns_threshold_expression 'I > 2\s(I)'
_cod_data_source_file d1cc05135k2.cif
_cod_data_source_block 2076939
_cod_depositor_comments 'Adding full bibliography for 7129533--7129538.cif.'
_cod_database_code 7129536
_shelx_shelxl_version_number 2018/3
_chemical_oxdiff_formula C58H90Ag3Cu2S6P1Cl6
_shelx_space_group_comment
;
The symmetry employed for this shelxl refinement is uniquely defined
by the following loop, which should always be used as a source of
symmetry information in preference to the above space-group names.
They are only intended as comments.
;
_reflns_odcompleteness_completeness 99.96
_reflns_odcompleteness_iscentric 1
_reflns_odcompleteness_theta 26.32
_olex2_refinement_description
;
1. Uiso/Uaniso restraints and constraints
Uanis(Cl4) \\sim Ueq, Uanis(Cl2) \\sim Ueq, Uanis(Cl1) \\sim Ueq, Uanis(C56)
\\sim Ueq, Uanis(C14) \\sim Ueq, Uanis(C15) \\sim Ueq, Uanis(C16) \\sim Ueq,
Uanis(C17) \\sim Ueq, Uanis(C11) \\sim Ueq, Uanis(C10) \\sim Ueq, Uanis(C9)
\\sim Ueq, Uanis(C48) \\sim Ueq, Uanis(C49) \\sim Ueq, Uanis(C47) \\sim Ueq,
Uanis(C12) \\sim Ueq: with sigma of 0.01 and sigma for terminal atoms of 0.02
2.a Ternary CH refined with riding coordinates:
 C1(H1), C7(H7), C13(H13), C19(H19), C25(H25), C31(H31)
2.b Secondary CH2 refined with riding coordinates:
 C2(H2A,H2B), C3(H3A,H3B), C4(H4A,H4B), C5(H5A,H5B), C6(H6A,H6B), C8(H8A,H8B),
 C9(H9A,H9B), C10(H10A,H10B), C11(H11A,H11B), C12(H12A,H12B), C14(H14A,H14B),
 C15(H15A,H15B), C16(H16A,H16B), C17(H17A,H17B), C18(H18A,H18B), C20(H20A,H20B),
  C21(H21A,H21B), C22(H22A,H22B), C23(H23A,H23B), C24(H24A,H24B), C26(H26A,
 H26B), C27(H27A,H27B), C28(H28A,H28B), C29(H29A,H29B), C30(H30A,H30B),
 C32(H32A,H32B), C33(H33A,H33B), C34(H34A,H34B), C35(H35A,H35B), C36(H36A,H36B),
  C56(H56A,H56B), C57(H57A,H57B)
2.c Aromatic/amide H refined with riding coordinates:
 C39(H39), C40(H40), C41(H41), C42(H42), C43(H43), C45(H45), C46(H46),
 C47(H47), C48(H48), C49(H49), C51(H51), C52(H52), C53(H53), C54(H54), C55(H55)
2.d Idealised Me refined as rotating group:
 C37(H37A,H37B,H37C)
;
_smtbx_masks_void_probe_radius 1.2
_smtbx_masks_void_truncation_radius 1.2
_olex2_submission_special_instructions 'No special instructions were received'
_oxdiff_exptl_absorpt_empirical_details
;
Empirical correction (ABSPACK) includes:
- Absorption correction using spherical harmonics
- Frame scaling
;
_oxdiff_exptl_absorpt_empirical_full_max 1.238
_oxdiff_exptl_absorpt_empirical_full_min 0.891

loop_
_space_group_symop_operation_xyz
'x, y, z'
'-x, -y, -z'

loop_
_atom_site_label
_atom_site_type_symbol
_atom_site_fract_x
_atom_site_fract_y
_atom_site_fract_z
_atom_site_U_iso_or_equiv
_atom_site_adp_type
_atom_site_occupancy
_atom_site_site_symmetry_order
_atom_site_calc_flag
_atom_site_refinement_flags_posn
_atom_site_refinement_flags_adp
_atom_site_refinement_flags_occupancy
_atom_site_disorder_assembly
_atom_site_disorder_group
Ag1 Ag 0.32507(3) 0.17586(3) 0.33370(3) 0.04086(12) Uani 1 1 d . . . . .
Ag2 Ag 0.14742(3) 0.40075(3) 0.28352(2) 0.03871(12) Uani 1 1 d . . . . .
Ag3 Ag 0.40689(3) 0.36817(3) 0.24594(2) 0.04175(12) Uani 1 1 d . . . . .
Cu1 Cu 0.27127(4) 0.28765(4) 0.18011(4) 0.03246(15) Uani 1 1 d . . . . .
Cu2 Cu 0.31183(4) 0.34218(4) 0.39606(3) 0.02563(14) Uani 1 1 d . . . . .
S1 S 0.26892(9) 0.13445(9) 0.23540(8) 0.0353(3) Uani 1 1 d . . . . .
S2 S 0.11874(10) 0.39834(10) 0.16125(8) 0.0393(3) Uani 1 1 d . . . . .
S3 S 0.40466(10) 0.33811(9) 0.12793(8) 0.0359(3) Uani 1 1 d . . . . .
S4 S 0.38841(9) 0.18122(9) 0.44449(7) 0.0306(3) Uani 1 1 d . . . . .
S5 S 0.14885(9) 0.42424(8) 0.40418(7) 0.0276(3) Uani 1 1 d . . . . .
S6 S 0.43695(9) 0.41225(9) 0.35300(8) 0.0333(3) Uani 1 1 d . . . . .
C1 C 0.1372(4) 0.1342(4) 0.2615(3) 0.0334(11) Uani 1 1 d . . . . .
H1 H 0.100147 0.198323 0.269519 0.040 Uiso 1 1 calc R U . . .
C2 C 0.0886(5) 0.1190(6) 0.1971(4) 0.0629(19) Uani 1 1 d . . . . .
H2A H 0.128581 0.059173 0.184577 0.075 Uiso 1 1 calc R U . . .
H2B H 0.087079 0.172678 0.153299 0.075 Uiso 1 1 calc R U . . .
C3 C -0.0200(5) 0.1131(7) 0.2181(4) 0.076(2) Uani 1 1 d . . . . .
H3A H -0.061801 0.175644 0.224895 0.092 Uiso 1 1 calc R U . . .
H3B H -0.048216 0.099104 0.177442 0.092 Uiso 1 1 calc R U . . .
C4 C -0.0226(5) 0.0355(6) 0.2886(5) 0.071(2) Uani 1 1 d . . . . .
H4A H 0.014250 -0.027849 0.280612 0.086 Uiso 1 1 calc R U . . .
H4B H -0.092304 0.035445 0.301284 0.086 Uiso 1 1 calc R U . . .
C5 C 0.0242(5) 0.0532(6) 0.3526(4) 0.0649(19) Uani 1 1 d . . . . .
H5A H 0.024455 0.000892 0.397176 0.078 Uiso 1 1 calc R U . . .
H5B H -0.016138 0.114000 0.363430 0.078 Uiso 1 1 calc R U . . .
C6 C 0.1318(4) 0.0580(4) 0.3329(3) 0.0458(14) Uani 1 1 d . . . . .
H6A H 0.159108 0.072722 0.373584 0.055 Uiso 1 1 calc R U . . .
H6B H 0.173511 -0.005236 0.327357 0.055 Uiso 1 1 calc R U . . .
C7 C 0.1380(4) 0.5146(4) 0.1050(3) 0.0432(14) Uani 1 1 d . . . . .
H7 H 0.201344 0.520095 0.121039 0.052 Uiso 1 1 calc R U . . .
C8 C 0.1500(5) 0.5128(5) 0.0233(3) 0.0523(16) Uani 1 1 d . . . . .
H8A H 0.091426 0.499755 0.007524 0.063 Uiso 1 1 calc R U . . .
H8B H 0.209595 0.460827 0.016833 0.063 Uiso 1 1 calc R U . . .
C9 C 0.1608(6) 0.6100(5) -0.0253(4) 0.070(2) Uani 1 1 d . U . . .
H9A H 0.224105 0.618816 -0.013861 0.084 Uiso 1 1 calc R U . . .
H9B H 0.163171 0.608991 -0.077701 0.084 Uiso 1 1 calc R U . . .
C10 C 0.0738(6) 0.6952(5) -0.0129(4) 0.075(2) Uani 1 1 d . U . . .
H10A H 0.010638 0.689499 -0.027770 0.090 Uiso 1 1 calc R U . . .
H10B H 0.084211 0.755927 -0.043312 0.090 Uiso 1 1 calc R U . . .
C11 C 0.0684(7) 0.6953(5) 0.0697(4) 0.085(2) Uani 1 1 d . U . . .
H11A H 0.130158 0.704593 0.083709 0.102 Uiso 1 1 calc R U . . .
H11B H 0.011864 0.748724 0.078282 0.102 Uiso 1 1 calc R U . . .
C12 C 0.0549(6) 0.5994(5) 0.1173(4) 0.069(2) Uani 1 1 d . U . . .
H12A H 0.052776 0.599738 0.169807 0.083 Uiso 1 1 calc R U . . .
H12B H -0.009279 0.592684 0.105436 0.083 Uiso 1 1 calc R U . . .
C13 C 0.5209(4) 0.2409(4) 0.1243(4) 0.0467(15) Uani 1 1 d . . . . .
H13 H 0.524636 0.230651 0.073812 0.056 Uiso 1 1 calc R U . . .
C14 C 0.5254(5) 0.1482(5) 0.1751(5) 0.085(3) Uani 1 1 d . U . . .
H14A H 0.466140 0.128768 0.168485 0.101 Uiso 1 1 calc R U . . .
H14B H 0.524582 0.153736 0.226220 0.101 Uiso 1 1 calc R U . . .
C15 C 0.6233(6) 0.0686(5) 0.1612(6) 0.096(3) Uani 1 1 d . U . . .
H15A H 0.626766 0.006788 0.197234 0.115 Uiso 1 1 calc R U . . .
H15B H 0.623041 0.059519 0.111180 0.115 Uiso 1 1 calc R U . . .
C16 C 0.7154(6) 0.1043(6) 0.1703(5) 0.088(3) Uani 1 1 d . U . . .
H16A H 0.717942 0.107101 0.221886 0.106 Uiso 1 1 calc R U . . .
H16B H 0.777195 0.057474 0.159732 0.106 Uiso 1 1 calc R U . . .
C17 C 0.7113(5) 0.1975(6) 0.1223(5) 0.080(2) Uani 1 1 d . U . . .
H17A H 0.718257 0.192913 0.070630 0.096 Uiso 1 1 calc R U . . .
H17B H 0.767743 0.218211 0.133102 0.096 Uiso 1 1 calc R U . . .
C18 C 0.6130(4) 0.2731(5) 0.1317(4) 0.0578(18) Uani 1 1 d . . . . .
H18A H 0.611656 0.285920 0.180634 0.069 Uiso 1 1 calc R U . . .
H18B H 0.610197 0.333541 0.094123 0.069 Uiso 1 1 calc R U . . .
C19 C 0.5257(3) 0.1597(3) 0.4269(3) 0.0292(11) Uani 1 1 d . . . . .
H19 H 0.536682 0.214505 0.387116 0.035 Uiso 1 1 calc R U . . .
C20 C 0.5727(4) 0.0660(4) 0.4019(3) 0.0372(12) Uani 1 1 d . . . . .
H20A H 0.542636 0.070767 0.355119 0.045 Uiso 1 1 calc R U . . .
H20B H 0.558502 0.011597 0.439276 0.045 Uiso 1 1 calc R U . . .
C21 C 0.6875(4) 0.0473(5) 0.3913(4) 0.0511(16) Uani 1 1 d . . . . .
H21A H 0.716105 -0.014409 0.377980 0.061 Uiso 1 1 calc R U . . .
H21B H 0.701543 0.098395 0.350313 0.061 Uiso 1 1 calc R U . . .
C22 C 0.7375(4) 0.0448(4) 0.4620(3) 0.0445(14) Uani 1 1 d . . . . .
H22A H 0.730084 -0.010691 0.501557 0.053 Uiso 1 1 calc R U . . .
H22B H 0.809360 0.037163 0.452522 0.053 Uiso 1 1 calc R U . . .
C23 C 0.6902(4) 0.1371(4) 0.4866(4) 0.0477(15) Uani 1 1 d . . . . .
H23A H 0.704123 0.191554 0.449141 0.057 Uiso 1 1 calc R U . . .
H23B H 0.720743 0.132521 0.533200 0.057 Uiso 1 1 calc R U . . .
C24 C 0.5760(4) 0.1562(4) 0.4980(3) 0.0410(13) Uani 1 1 d . . . . .
H24A H 0.561866 0.105029 0.538778 0.049 Uiso 1 1 calc R U . . .
H24B H 0.547935 0.217828 0.511622 0.049 Uiso 1 1 calc R U . . .
C25 C 0.0717(3) 0.3496(3) 0.4620(3) 0.0279(10) Uani 1 1 d . . . . .
H25 H 0.082888 0.346482 0.514362 0.034 Uiso 1 1 calc R U . . .
C26 C 0.1003(4) 0.2453(4) 0.4554(4) 0.0423(14) Uani 1 1 d . . . . .
H26A H 0.170926 0.214045 0.468462 0.051 Uiso 1 1 calc R U . . .
H26B H 0.092258 0.245121 0.403839 0.051 Uiso 1 1 calc R U . . .
C27 C 0.0343(4) 0.1875(4) 0.5068(4) 0.0501(16) Uani 1 1 d . . . . .
H27A H 0.051525 0.122295 0.499048 0.060 Uiso 1 1 calc R U . . .
H27B H 0.047661 0.181596 0.558708 0.060 Uiso 1 1 calc R U . . .
C28 C -0.0764(4) 0.2373(4) 0.4910(4) 0.0499(15) Uani 1 1 d . . . . .
H28A H -0.090917 0.236448 0.440829 0.060 Uiso 1 1 calc R U . . .
H28B H -0.116657 0.201601 0.526135 0.060 Uiso 1 1 calc R U . . .
C29 C -0.1060(4) 0.3412(4) 0.4972(3) 0.0439(14) Uani 1 1 d . . . . .
H29A H -0.099932 0.341816 0.548942 0.053 Uiso 1 1 calc R U . . .
H29B H -0.176346 0.372153 0.482933 0.053 Uiso 1 1 calc R U . . .
C30 C -0.0396(4) 0.3989(4) 0.4474(3) 0.0371(12) Uani 1 1 d . . . . .
H30A H -0.053247 0.406376 0.395222 0.045 Uiso 1 1 calc R U . . .
H30B H -0.056831 0.463574 0.456168 0.045 Uiso 1 1 calc R U . . .
C31 C 0.3968(4) 0.5462(3) 0.3267(3) 0.0312(11) Uani 1 1 d . . . . .
H31 H 0.453152 0.568088 0.299367 0.037 Uiso 1 1 calc R U . . .
C32 C 0.3047(4) 0.5906(3) 0.2765(3) 0.0357(12) Uani 1 1 d . . . . .
H32A H 0.247257 0.570627 0.302268 0.043 Uiso 1 1 calc R U . . .
H32B H 0.318282 0.567174 0.231279 0.043 Uiso 1 1 calc R U . . .
C33 C 0.2791(4) 0.7015(4) 0.2556(3) 0.0461(15) Uani 1 1 d . . . . .
H33A H 0.218984 0.728688 0.224743 0.055 Uiso 1 1 calc R U . . .
H33B H 0.334537 0.721363 0.226404 0.055 Uiso 1 1 calc R U . . .
C34 C 0.2604(5) 0.7415(4) 0.3251(4) 0.0543(17) Uani 1 1 d . . . . .
H34A H 0.250054 0.811540 0.310130 0.065 Uiso 1 1 calc R U . . .
H34B H 0.199479 0.729249 0.350747 0.065 Uiso 1 1 calc R U . . .
C35 C 0.3483(5) 0.6949(5) 0.3776(4) 0.0614(19) Uani 1 1 d . . . . .
H35A H 0.331310 0.716846 0.423304 0.074 Uiso 1 1 calc R U . . .
H35B H 0.406437 0.716134 0.354625 0.074 Uiso 1 1 calc R U . . .
C36 C 0.3769(5) 0.5835(4) 0.3973(3) 0.0451(14) Uani 1 1 d . . . . .
H36A H 0.437210 0.557007 0.427927 0.054 Uiso 1 1 calc R U . . .
H36B H 0.322372 0.561516 0.426125 0.054 Uiso 1 1 calc R U . . .
Cl1 Cl -0.3948(3) 0.8944(3) -0.0101(2) 0.1542(13) Uani 1 1 d . U . . .
Cl2 Cl -0.2187(2) 0.7523(3) 0.06245(18) 0.1577(14) Uani 1 1 d . U . . .
C56 C -0.2948(8) 0.7905(8) -0.0108(6) 0.114(3) Uani 1 1 d . U . . .
H56A H -0.322450 0.738173 -0.012873 0.137 Uiso 1 1 calc R U . . .
H56B H -0.254737 0.803725 -0.056058 0.137 Uiso 1 1 calc R U . . .
Cl3 Cl 0.40767(18) 0.66141(18) 0.08110(12) 0.0929(7) Uani 1 1 d . . . . .
Cl4 Cl 0.6097(2) 0.5420(2) 0.1256(2) 0.1475(14) Uani 1 1 d . U . . .
C57 C 0.5101(7) 0.5612(6) 0.0721(5) 0.084(3) Uani 1 1 d . . . . .
H57A H 0.486988 0.503067 0.085122 0.101 Uiso 1 1 calc R U . . .
H57B H 0.532115 0.571169 0.020065 0.101 Uiso 1 1 calc R U . . .
P1 P -0.27758(9) 0.66463(9) 0.32428(7) 0.0280(3) Uani 1 1 d . . . . .
C37 C -0.2890(4) 0.6405(4) 0.4242(3) 0.0434(14) Uani 1 1 d . . . . .
H37A H -0.297826 0.699654 0.439374 0.065 Uiso 1 1 calc R U . . .
H37B H -0.228813 0.592667 0.446501 0.065 Uiso 1 1 calc R U . . .
H37C H -0.346658 0.616237 0.440482 0.065 Uiso 1 1 calc R U . . .
C38 C -0.3911(3) 0.7526(3) 0.2839(3) 0.0290(11) Uani 1 1 d . . . . .
C39 C -0.4405(4) 0.8278(4) 0.3181(3) 0.0356(12) Uani 1 1 d . . . . .
H39 H -0.417291 0.829328 0.363308 0.043 Uiso 1 1 calc R U . . .
C40 C -0.5236(4) 0.8996(4) 0.2845(3) 0.0409(13) Uani 1 1 d . . . . .
H40 H -0.557091 0.949342 0.307388 0.049 Uiso 1 1 calc R U . . .
C41 C -0.5570(4) 0.8979(4) 0.2178(3) 0.0419(14) Uani 1 1 d . . . . .
H41 H -0.613368 0.946530 0.195338 0.050 Uiso 1 1 calc R U . . .
C42 C -0.5077(4) 0.8245(4) 0.1833(3) 0.0421(14) Uani 1 1 d . . . . .
H42 H -0.530357 0.824560 0.137334 0.051 Uiso 1 1 calc R U . . .
C43 C -0.4256(4) 0.7515(4) 0.2162(3) 0.0360(12) Uani 1 1 d . . . . .
H43 H -0.393230 0.701571 0.193288 0.043 Uiso 1 1 calc R U . . .
C44 C -0.1726(4) 0.7137(3) 0.2938(3) 0.0299(11) Uani 1 1 d . . . . .
C45 C -0.0755(4) 0.6599(4) 0.3192(3) 0.0349(12) Uani 1 1 d . . . . .
H45 H -0.064994 0.598748 0.352585 0.042 Uiso 1 1 calc R U . . .
C46 C 0.0049(4) 0.6978(4) 0.2947(3) 0.0399(13) Uani 1 1 d . . . . .
H46 H 0.070019 0.661331 0.310913 0.048 Uiso 1 1 calc R U . . .
C47 C -0.0095(5) 0.7872(5) 0.2474(4) 0.0584(17) Uani 1 1 d . U . . .
H47 H 0.045386 0.812303 0.232573 0.070 Uiso 1 1 calc R U . . .
C48 C -0.1033(5) 0.8409(5) 0.2212(5) 0.070(2) Uani 1 1 d . U . . .
H48 H -0.112251 0.901937 0.188002 0.084 Uiso 1 1 calc R U . . .
C49 C -0.1859(5) 0.8045(4) 0.2442(4) 0.0564(17) Uani 1 1 d . U . . .
H49 H -0.250170 0.841197 0.226257 0.068 Uiso 1 1 calc R U . . .
C50 C -0.2555(3) 0.5521(3) 0.2980(3) 0.0280(10) Uani 1 1 d . . . . .
C51 C -0.3160(4) 0.4914(4) 0.3288(3) 0.0411(13) Uani 1 1 d . . . . .
H51 H -0.369859 0.511022 0.360476 0.049 Uiso 1 1 calc R U . . .
C52 C -0.2966(4) 0.4017(4) 0.3127(4) 0.0511(16) Uani 1 1 d . . . . .
H52 H -0.336238 0.360306 0.334158 0.061 Uiso 1 1 calc R U . . .
C53 C -0.2186(4) 0.3745(4) 0.2649(4) 0.0544(18) Uani 1 1 d . . . . .
H53 H -0.206107 0.314546 0.253517 0.065 Uiso 1 1 calc R U . . .
C54 C -0.1587(4) 0.4336(5) 0.2336(4) 0.0510(16) Uani 1 1 d . . . . .
H54 H -0.105577 0.413391 0.201616 0.061 Uiso 1 1 calc R U . . .
C55 C -0.1767(4) 0.5232(4) 0.2493(3) 0.0362(12) Uani 1 1 d . . . . .
H55 H -0.136563 0.564024 0.227427 0.043 Uiso 1 1 calc R U . . .

loop_
_atom_site_aniso_label
_atom_site_aniso_U_11
_atom_site_aniso_U_22
_atom_site_aniso_U_33
_atom_site_aniso_U_23
_atom_site_aniso_U_13
_atom_site_aniso_U_12
Ag1 0.0308(2) 0.0414(2) 0.0516(3) -0.0115(2) -0.00537(19) -0.01059(18)
Ag2 0.0372(2) 0.0415(2) 0.0328(2) -0.00388(18) 0.00329(17) -0.01005(18)
Ag3 0.0434(2) 0.0355(2) 0.0464(3) -0.01418(19) 0.0064(2) -0.00979(18)
Cu1 0.0276(3) 0.0343(3) 0.0355(4) -0.0088(3) 0.0041(3) -0.0101(3)
Cu2 0.0205(3) 0.0255(3) 0.0291(3) -0.0051(2) 0.0020(2) -0.0060(2)
S1 0.0236(6) 0.0300(6) 0.0504(9) -0.0109(6) 0.0023(6) -0.0045(5)
S2 0.0283(7) 0.0399(7) 0.0447(8) -0.0059(6) 0.0013(6) -0.0069(6)
S3 0.0295(7) 0.0336(7) 0.0432(8) -0.0069(6) 0.0067(6) -0.0111(5)
S4 0.0200(6) 0.0263(6) 0.0400(7) -0.0006(5) 0.0000(5) -0.0052(5)
S5 0.0236(6) 0.0239(6) 0.0310(7) -0.0031(5) 0.0031(5) -0.0043(5)
S6 0.0236(6) 0.0277(6) 0.0467(8) -0.0067(6) 0.0041(5) -0.0083(5)
C1 0.028(3) 0.029(3) 0.043(3) -0.011(2) 0.004(2) -0.009(2)
C2 0.042(4) 0.095(5) 0.055(4) -0.019(4) -0.006(3) -0.023(4)
C3 0.039(4) 0.127(7) 0.074(5) -0.034(5) -0.004(4) -0.030(4)
C4 0.046(4) 0.080(5) 0.110(7) -0.042(5) 0.012(4) -0.038(4)
C5 0.066(5) 0.083(5) 0.057(4) -0.006(4) 0.006(4) -0.050(4)
C6 0.043(3) 0.044(3) 0.053(4) -0.003(3) -0.001(3) -0.022(3)
C7 0.044(3) 0.041(3) 0.040(3) -0.003(3) -0.003(3) -0.009(3)
C8 0.063(4) 0.055(4) 0.038(3) -0.015(3) 0.005(3) -0.014(3)
C9 0.092(5) 0.064(4) 0.044(4) -0.004(3) 0.011(4) -0.020(4)
C10 0.069(4) 0.060(4) 0.072(5) 0.016(4) -0.001(4) -0.013(4)
C11 0.116(6) 0.047(4) 0.076(5) -0.012(4) 0.022(4) -0.010(4)
C12 0.085(5) 0.056(4) 0.051(4) -0.008(3) 0.017(3) -0.006(3)
C13 0.030(3) 0.047(3) 0.063(4) -0.021(3) 0.013(3) -0.009(3)
C14 0.045(4) 0.061(4) 0.118(6) 0.009(4) 0.020(4) -0.004(3)
C15 0.061(4) 0.054(4) 0.142(7) 0.014(4) 0.026(5) -0.010(3)
C16 0.053(4) 0.086(5) 0.095(6) 0.002(4) 0.007(4) 0.002(4)
C17 0.042(4) 0.085(5) 0.111(6) -0.022(5) 0.011(4) -0.021(4)
C18 0.038(3) 0.060(4) 0.083(5) -0.031(4) 0.006(3) -0.015(3)
C19 0.020(2) 0.022(2) 0.039(3) 0.004(2) -0.003(2) -0.0064(18)
C20 0.032(3) 0.041(3) 0.038(3) -0.016(2) -0.003(2) -0.002(2)
C21 0.033(3) 0.059(4) 0.057(4) -0.027(3) 0.008(3) 0.002(3)
C22 0.025(3) 0.045(3) 0.054(4) -0.005(3) -0.005(3) -0.001(2)
C23 0.029(3) 0.051(3) 0.067(4) -0.021(3) -0.013(3) -0.008(3)
C24 0.030(3) 0.045(3) 0.055(4) -0.024(3) -0.002(3) -0.010(2)
C25 0.020(2) 0.032(2) 0.029(3) -0.007(2) 0.0050(19) -0.0058(19)
C26 0.025(3) 0.028(3) 0.066(4) -0.005(3) 0.011(3) -0.006(2)
C27 0.036(3) 0.034(3) 0.074(5) -0.005(3) 0.014(3) -0.011(2)
C28 0.036(3) 0.056(4) 0.065(4) -0.017(3) 0.016(3) -0.026(3)
C29 0.022(3) 0.054(3) 0.053(4) -0.014(3) 0.011(2) -0.009(2)
C30 0.026(3) 0.037(3) 0.042(3) -0.007(2) 0.001(2) -0.002(2)
C31 0.024(2) 0.025(2) 0.045(3) -0.006(2) 0.010(2) -0.014(2)
C32 0.036(3) 0.026(2) 0.043(3) -0.006(2) 0.005(2) -0.010(2)
C33 0.046(3) 0.028(3) 0.056(4) 0.001(3) 0.011(3) -0.011(2)
C34 0.055(4) 0.028(3) 0.079(5) -0.018(3) 0.023(4) -0.014(3)
C35 0.070(5) 0.051(4) 0.084(5) -0.039(4) 0.017(4) -0.034(4)
C36 0.045(3) 0.047(3) 0.051(4) -0.019(3) 0.002(3) -0.019(3)
Cl1 0.153(3) 0.139(3) 0.144(3) -0.025(2) 0.028(2) -0.020(2)
Cl2 0.104(2) 0.253(4) 0.108(2) -0.042(3) -0.0134(18) -0.038(2)
C56 0.128(7) 0.127(7) 0.097(6) -0.054(5) -0.010(5) -0.027(6)
Cl3 0.0962(16) 0.1073(17) 0.0625(13) -0.0181(12) 0.0121(11) -0.0161(13)
Cl4 0.138(2) 0.122(2) 0.196(3) -0.092(2) -0.084(2) 0.0137(19)
C57 0.128(8) 0.069(5) 0.068(5) -0.018(4) 0.002(5) -0.049(5)
P1 0.0230(6) 0.0313(6) 0.0270(7) -0.0072(5) -0.0001(5) -0.0036(5)
C37 0.044(3) 0.052(3) 0.029(3) -0.011(3) 0.000(2) -0.006(3)
C38 0.023(2) 0.031(3) 0.031(3) -0.011(2) 0.006(2) -0.005(2)
C39 0.032(3) 0.034(3) 0.039(3) -0.012(2) -0.004(2) -0.003(2)
C40 0.036(3) 0.030(3) 0.057(4) -0.016(3) 0.001(3) -0.007(2)
C41 0.026(3) 0.032(3) 0.058(4) 0.000(3) -0.009(3) -0.002(2)
C42 0.033(3) 0.041(3) 0.049(4) -0.010(3) -0.011(3) -0.004(2)
C43 0.035(3) 0.035(3) 0.037(3) -0.013(2) 0.001(2) -0.005(2)
C44 0.024(2) 0.030(3) 0.037(3) -0.014(2) -0.002(2) -0.004(2)
C45 0.029(3) 0.036(3) 0.038(3) -0.013(2) -0.005(2) -0.002(2)
C46 0.028(3) 0.040(3) 0.055(4) -0.019(3) -0.007(2) -0.006(2)
C47 0.035(3) 0.052(4) 0.089(5) -0.012(3) 0.002(3) -0.020(3)
C48 0.045(4) 0.043(3) 0.103(5) 0.018(3) 0.001(4) -0.016(3)
C49 0.035(3) 0.042(3) 0.079(4) 0.006(3) -0.007(3) -0.009(3)
C50 0.021(2) 0.027(2) 0.033(3) -0.005(2) -0.003(2) -0.0038(19)
C51 0.023(3) 0.042(3) 0.055(4) -0.009(3) 0.004(2) -0.008(2)
C52 0.039(3) 0.034(3) 0.080(5) -0.012(3) -0.002(3) -0.012(3)
C53 0.035(3) 0.044(3) 0.092(5) -0.036(4) -0.009(3) -0.004(3)
C54 0.029(3) 0.059(4) 0.074(5) -0.039(4) 0.003(3) -0.007(3)
C55 0.026(3) 0.045(3) 0.044(3) -0.019(3) 0.006(2) -0.015(2)

loop_
_atom_type_symbol
_atom_type_description
_atom_type_scat_dispersion_real
_atom_type_scat_dispersion_imag
_atom_type_scat_source
C C 0.0033 0.0016 'International Tables Vol C Tables 4.2.6.8 and 6.1.1.4'
H H 0.0000 0.0000 'International Tables Vol C Tables 4.2.6.8 and 6.1.1.4'
Ag Ag -0.8971 1.1015 'International Tables Vol C Tables 4.2.6.8 and 6.1.1.4'
Cl Cl 0.1484 0.1585 'International Tables Vol C Tables 4.2.6.8 and 6.1.1.4'
Cu Cu 0.3201 1.2651 'International Tables Vol C Tables 4.2.6.8 and 6.1.1.4'
P P 0.1023 0.0942 'International Tables Vol C Tables 4.2.6.8 and 6.1.1.4'
S S 0.1246 0.1234 'International Tables Vol C Tables 4.2.6.8 and 6.1.1.4'

loop_
_exptl_crystal_face_index_h
_exptl_crystal_face_index_k
_exptl_crystal_face_index_l
_exptl_crystal_face_perp_dist
1 2 26 0.0672
-3 -3 23 0.0616
-5 -5 22 0.0652
4 3 -24 0.0553
-1 19 14 0.1213
-16 -14 -14 0.0751
-14 -14 8 0.0694
-16 -15 3 0.0697
-10 -10 -23 0.0740
-6 -8 -25 0.0651
1 2 -24 0.0491
-4 18 1 0.1296
-2 19 1 0.1320
-14 9 3 0.1154
11 -10 -14 0.1529
16 15 -3 0.0871

loop_
_geom_angle_atom_site_label_1
_geom_angle_atom_site_label_2
_geom_angle_atom_site_label_3
_geom_angle
_geom_angle_site_symmetry_1
_geom_angle_site_symmetry_3
_geom_angle_publ_flag
Cu1 Ag1 Ag3 56.428(17) . . ?
Cu1 Ag1 Cu2 97.11(2) . . ?
Cu2 Ag1 Ag3 55.489(15) . . ?
S1 Ag1 Ag3 102.68(4) . . ?
S1 Ag1 Cu1 48.93(4) . . ?
S1 Ag1 Cu2 142.49(4) . . ?
S1 Ag1 S4 167.51(5) . . ?
S4 Ag1 Ag3 88.25(3) . . ?
S4 Ag1 Cu1 143.28(4) . . ?
S4 Ag1 Cu2 49.45(3) . . ?
Cu1 Ag2 Cu2 94.88(2) . . ?
S2 Ag2 Cu1 48.23(3) . . ?
S2 Ag2 Cu2 142.04(4) . . ?
S2 Ag2 S5 169.98(5) . . ?
S5 Ag2 Cu1 141.78(3) . . ?
S5 Ag2 Cu2 47.57(3) . . ?
Cu1 Ag3 Ag1 54.637(16) . . ?
Cu2 Ag3 Ag1 55.303(15) . . ?
Cu2 Ag3 Cu1 95.59(2) . . ?
S3 Ag3 Ag1 92.94(4) . . ?
S3 Ag3 Cu1 47.81(3) . . ?
S3 Ag3 Cu2 143.26(4) . . ?
S3 Ag3 S6 167.94(5) . . ?
S6 Ag3 Ag1 97.55(3) . . ?
S6 Ag3 Cu1 144.21(4) . . ?
S6 Ag3 Cu2 48.80(3) . . ?
Ag1 Cu1 Ag2 71.795(18) . . ?
Ag1 Cu1 Ag3 68.935(18) . . ?
Ag2 Cu1 Ag3 72.103(18) . . ?
S1 Cu1 Ag1 51.51(4) . . ?
S1 Cu1 Ag2 103.19(4) . . ?
S1 Cu1 Ag3 117.00(4) . . ?
S1 Cu1 S2 115.37(5) . . ?
S2 Cu1 Ag1 117.74(4) . . ?
S2 Cu1 Ag2 51.09(4) . . ?
S2 Cu1 Ag3 108.41(4) . . ?
S3 Cu1 Ag1 107.54(4) . . ?
S3 Cu1 Ag2 114.98(4) . . ?
S3 Cu1 Ag3 50.96(4) . . ?
S3 Cu1 S1 127.33(5) . . ?
S3 Cu1 S2 116.69(6) . . ?
Ag1 Cu2 Ag2 71.211(17) . . ?
Ag1 Cu2 Ag3 69.208(17) . . ?
Ag3 Cu2 Ag2 72.309(18) . . ?
S4 Cu2 Ag1 51.11(4) . . ?
S4 Cu2 Ag2 119.27(4) . . ?
S4 Cu2 Ag3 99.78(4) . . ?
S5 Cu2 Ag1 108.80(4) . . ?
S5 Cu2 Ag2 50.96(3) . . ?
S5 Cu2 Ag3 117.10(4) . . ?
S5 Cu2 S4 128.42(5) . . ?
S5 Cu2 S6 124.49(5) . . ?
S6 Cu2 Ag1 112.28(4) . . ?
S6 Cu2 Ag2 112.01(4) . . ?
S6 Cu2 Ag3 51.61(4) . . ?
S6 Cu2 S4 106.40(5) . . ?
Cu1 S1 Ag1 79.55(5) . . ?
C1 S1 Ag1 104.17(17) . . ?
C1 S1 Cu1 108.73(17) . . ?
Cu1 S2 Ag2 80.68(5) . . ?
C7 S2 Ag2 102.68(19) . . ?
C7 S2 Cu1 107.76(19) . . ?
Cu1 S3 Ag3 81.23(5) . . ?
C13 S3 Ag3 104.5(2) . . ?
C13 S3 Cu1 115.0(2) . . ?
Cu2 S4 Ag1 79.44(4) . . ?
C19 S4 Ag1 104.38(17) . . ?
C19 S4 Cu2 107.95(15) . . ?
Cu2 S5 Ag2 81.47(4) . . ?
C25 S5 Ag2 104.85(16) . . ?
C25 S5 Cu2 113.55(15) . . ?
Cu2 S6 Ag3 79.59(5) . . ?
C31 S6 Ag3 104.49(18) . . ?
C31 S6 Cu2 114.94(16) . . ?
S1 C1 H1 108.2 . . ?
C2 C1 S1 108.9(4) . . ?
C2 C1 H1 108.2 . . ?
C6 C1 S1 111.6(4) . . ?
C6 C1 H1 108.2 . . ?
C6 C1 C2 111.5(5) . . ?
C1 C2 H2A 109.5 . . ?
C1 C2 H2B 109.5 . . ?
C1 C2 C3 110.6(5) . . ?
H2A C2 H2B 108.1 . . ?
C3 C2 H2A 109.5 . . ?
C3 C2 H2B 109.5 . . ?
C2 C3 H3A 109.3 . . ?
C2 C3 H3B 109.3 . . ?
H3A C3 H3B 108.0 . . ?
C4 C3 C2 111.6(6) . . ?
C4 C3 H3A 109.3 . . ?
C4 C3 H3B 109.3 . . ?
C3 C4 H4A 109.5 . . ?
C3 C4 H4B 109.5 . . ?
C3 C4 C5 110.7(6) . . ?
H4A C4 H4B 108.1 . . ?
C5 C4 H4A 109.5 . . ?
C5 C4 H4B 109.5 . . ?
C4 C5 H5A 109.5 . . ?
C4 C5 H5B 109.5 . . ?
C4 C5 C6 110.6(6) . . ?
H5A C5 H5B 108.1 . . ?
C6 C5 H5A 109.5 . . ?
C6 C5 H5B 109.5 . . ?
C1 C6 C5 112.1(5) . . ?
C1 C6 H6A 109.2 . . ?
C1 C6 H6B 109.2 . . ?
C5 C6 H6A 109.2 . . ?
C5 C6 H6B 109.2 . . ?
H6A C6 H6B 107.9 . . ?
S2 C7 H7 107.9 . . ?
C8 C7 S2 109.3(4) . . ?
C8 C7 H7 107.9 . . ?
C12 C7 S2 111.6(4) . . ?
C12 C7 H7 107.9 . . ?
C12 C7 C8 112.1(5) . . ?
C7 C8 H8A 109.5 . . ?
C7 C8 H8B 109.5 . . ?
C7 C8 C9 110.7(5) . . ?
H8A C8 H8B 108.1 . . ?
C9 C8 H8A 109.5 . . ?
C9 C8 H8B 109.5 . . ?
C8 C9 H9A 109.2 . . ?
C8 C9 H9B 109.2 . . ?
H9A C9 H9B 107.9 . . ?
C10 C9 C8 112.0(6) . . ?
C10 C9 H9A 109.2 . . ?
C10 C9 H9B 109.2 . . ?
C9 C10 H10A 109.8 . . ?
C9 C10 H10B 109.8 . . ?
C9 C10 C11 109.2(6) . . ?
H10A C10 H10B 108.3 . . ?
C11 C10 H10A 109.8 . . ?
C11 C10 H10B 109.8 . . ?
C10 C11 H11A 109.7 . . ?
C10 C11 H11B 109.7 . . ?
H11A C11 H11B 108.2 . . ?
C12 C11 C10 109.9(7) . . ?
C12 C11 H11A 109.7 . . ?
C12 C11 H11B 109.7 . . ?
C7 C12 C11 112.1(6) . . ?
C7 C12 H12A 109.2 . . ?
C7 C12 H12B 109.2 . . ?
C11 C12 H12A 109.2 . . ?
C11 C12 H12B 109.2 . . ?
H12A C12 H12B 107.9 . . ?
S3 C13 H13 106.1 . . ?
C14 C13 S3 115.8(4) . . ?
C14 C13 H13 106.1 . . ?
C14 C13 C18 111.2(6) . . ?
C18 C13 S3 110.8(4) . . ?
C18 C13 H13 106.1 . . ?
C13 C14 H14A 109.4 . . ?
C13 C14 H14B 109.4 . . ?
C13 C14 C15 111.1(6) . . ?
H14A C14 H14B 108.0 . . ?
C15 C14 H14A 109.4 . . ?
C15 C14 H14B 109.4 . . ?
C14 C15 H15A 110.2 . . ?
C14 C15 H15B 110.2 . . ?
H15A C15 H15B 108.5 . . ?
C16 C15 C14 107.4(7) . . ?
C16 C15 H15A 110.2 . . ?
C16 C15 H15B 110.2 . . ?
C15 C16 H16A 109.0 . . ?
C15 C16 H16B 109.0 . . ?
H16A C16 H16B 107.8 . . ?
C17 C16 C15 112.9(7) . . ?
C17 C16 H16A 109.0 . . ?
C17 C16 H16B 109.0 . . ?
C16 C17 H17A 109.2 . . ?
C16 C17 H17B 109.2 . . ?
C16 C17 C18 111.9(7) . . ?
H17A C17 H17B 107.9 . . ?
C18 C17 H17A 109.2 . . ?
C18 C17 H17B 109.2 . . ?
C13 C18 C17 112.4(5) . . ?
C13 C18 H18A 109.1 . . ?
C13 C18 H18B 109.1 . . ?
C17 C18 H18A 109.1 . . ?
C17 C18 H18B 109.1 . . ?
H18A C18 H18B 107.9 . . ?
S4 C19 H19 108.5 . . ?
C20 C19 S4 112.0(3) . . ?
C20 C19 H19 108.5 . . ?
C20 C19 C24 110.4(4) . . ?
C24 C19 S4 108.8(4) . . ?
C24 C19 H19 108.5 . . ?
C19 C20 H20A 109.4 . . ?
C19 C20 H20B 109.4 . . ?
C19 C20 C21 111.0(4) . . ?
H20A C20 H20B 108.0 . . ?
C21 C20 H20A 109.4 . . ?
C21 C20 H20B 109.4 . . ?
C20 C21 H21A 109.3 . . ?
C20 C21 H21B 109.3 . . ?
H21A C21 H21B 108.0 . . ?
C22 C21 C20 111.4(5) . . ?
C22 C21 H21A 109.3 . . ?
C22 C21 H21B 109.3 . . ?
C21 C22 H22A 109.5 . . ?
C21 C22 H22B 109.5 . . ?
H22A C22 H22B 108.1 . . ?
C23 C22 C21 110.5(4) . . ?
C23 C22 H22A 109.5 . . ?
C23 C22 H22B 109.5 . . ?
C22 C23 H23A 109.2 . . ?
C22 C23 H23B 109.2 . . ?
C22 C23 C24 112.0(5) . . ?
H23A C23 H23B 107.9 . . ?
C24 C23 H23A 109.2 . . ?
C24 C23 H23B 109.2 . . ?
C19 C24 C23 110.8(5) . . ?
C19 C24 H24A 109.5 . . ?
C19 C24 H24B 109.5 . . ?
C23 C24 H24A 109.5 . . ?
C23 C24 H24B 109.5 . . ?
H24A C24 H24B 108.1 . . ?
S5 C25 H25 106.6 . . ?
C26 C25 S5 114.7(3) . . ?
C26 C25 H25 106.6 . . ?
C30 C25 S5 110.6(3) . . ?
C30 C25 H25 106.6 . . ?
C30 C25 C26 111.1(4) . . ?
C25 C26 H26A 109.3 . . ?
C25 C26 H26B 109.3 . . ?
C25 C26 C27 111.4(4) . . ?
H26A C26 H26B 108.0 . . ?
C27 C26 H26A 109.3 . . ?
C27 C26 H26B 109.3 . . ?
C26 C27 H27A 109.5 . . ?
C26 C27 H27B 109.5 . . ?
H27A C27 H27B 108.1 . . ?
C28 C27 C26 110.7(5) . . ?
C28 C27 H27A 109.5 . . ?
C28 C27 H27B 109.5 . . ?
C27 C28 H28A 109.2 . . ?
C27 C28 H28B 109.2 . . ?
H28A C28 H28B 107.9 . . ?
C29 C28 C27 111.9(5) . . ?
C29 C28 H28A 109.2 . . ?
C29 C28 H28B 109.2 . . ?
C28 C29 H29A 109.3 . . ?
C28 C29 H29B 109.3 . . ?
C28 C29 C30 111.5(4) . . ?
H29A C29 H29B 108.0 . . ?
C30 C29 H29A 109.3 . . ?
C30 C29 H29B 109.3 . . ?
C25 C30 C29 112.0(4) . . ?
C25 C30 H30A 109.2 . . ?
C25 C30 H30B 109.2 . . ?
C29 C30 H30A 109.2 . . ?
C29 C30 H30B 109.2 . . ?
H30A C30 H30B 107.9 . . ?
S6 C31 H31 107.7 . . ?
C32 C31 S6 114.2(3) . . ?
C32 C31 H31 107.7 . . ?
C32 C31 C36 110.1(4) . . ?
C36 C31 S6 109.4(4) . . ?
C36 C31 H31 107.7 . . ?
C31 C32 H32A 109.6 . . ?
C31 C32 H32B 109.6 . . ?
C31 C32 C33 110.4(4) . . ?
H32A C32 H32B 108.1 . . ?
C33 C32 H32A 109.6 . . ?
C33 C32 H32B 109.6 . . ?
C32 C33 H33A 109.3 . . ?
C32 C33 H33B 109.3 . . ?
C32 C33 C34 111.4(5) . . ?
H33A C33 H33B 108.0 . . ?
C34 C33 H33A 109.3 . . ?
C34 C33 H33B 109.3 . . ?
C33 C34 H34A 109.4 . . ?
C33 C34 H34B 109.4 . . ?
H34A C34 H34B 108.0 . . ?
C35 C34 C33 111.1(5) . . ?
C35 C34 H34A 109.4 . . ?
C35 C34 H34B 109.4 . . ?
C34 C35 H35A 109.1 . . ?
C34 C35 H35B 109.1 . . ?
C34 C35 C36 112.7(5) . . ?
H35A C35 H35B 107.8 . . ?
C36 C35 H35A 109.1 . . ?
C36 C35 H35B 109.1 . . ?
C31 C36 C35 110.9(5) . . ?
C31 C36 H36A 109.5 . . ?
C31 C36 H36B 109.5 . . ?
C35 C36 H36A 109.5 . . ?
C35 C36 H36B 109.5 . . ?
H36A C36 H36B 108.1 . . ?
Cl1 C56 H56A 108.6 . . ?
Cl1 C56 H56B 108.6 . . ?
Cl2 C56 Cl1 114.8(6) . . ?
Cl2 C56 H56A 108.6 . . ?
Cl2 C56 H56B 108.6 . . ?
H56A C56 H56B 107.5 . . ?
Cl3 C57 H57A 108.7 . . ?
Cl3 C57 H57B 108.7 . . ?
Cl4 C57 Cl3 114.3(4) . . ?
Cl4 C57 H57A 108.7 . . ?
Cl4 C57 H57B 108.7 . . ?
H57A C57 H57B 107.6 . . ?
C37 P1 C44 109.4(3) . . ?
C37 P1 C50 108.5(3) . . ?
C38 P1 C37 108.8(2) . . ?
C38 P1 C44 108.9(2) . . ?
C38 P1 C50 111.8(2) . . ?
C44 P1 C50 109.4(2) . . ?
P1 C37 H37A 109.5 . . ?
P1 C37 H37B 109.5 . . ?
P1 C37 H37C 109.5 . . ?
H37A C37 H37B 109.5 . . ?
H37A C37 H37C 109.5 . . ?
H37B C37 H37C 109.5 . . ?
C39 C38 P1 119.4(4) . . ?
C43 C38 P1 120.6(4) . . ?
C43 C38 C39 119.7(4) . . ?
C38 C39 H39 120.1 . . ?
C40 C39 C38 119.7(5) . . ?
C40 C39 H39 120.1 . . ?
C39 C40 H40 120.0 . . ?
C41 C40 C39 120.1(5) . . ?
C41 C40 H40 120.0 . . ?
C40 C41 H41 119.8 . . ?
C40 C41 C42 120.5(5) . . ?
C42 C41 H41 119.8 . . ?
C41 C42 H42 119.8 . . ?
C43 C42 C41 120.4(5) . . ?
C43 C42 H42 119.8 . . ?
C38 C43 H43 120.2 . . ?
C42 C43 C38 119.6(5) . . ?
C42 C43 H43 120.2 . . ?
C45 C44 P1 120.1(4) . . ?
C49 C44 P1 121.1(4) . . ?
C49 C44 C45 118.8(5) . . ?
C44 C45 H45 120.2 . . ?
C46 C45 C44 119.6(5) . . ?
C46 C45 H45 120.2 . . ?
C45 C46 H46 119.6 . . ?
C47 C46 C45 120.8(5) . . ?
C47 C46 H46 119.6 . . ?
C46 C47 H47 119.6 . . ?
C46 C47 C48 120.8(6) . . ?
C48 C47 H47 119.6 . . ?
C47 C48 H48 120.1 . . ?
C47 C48 C49 119.9(6) . . ?
C49 C48 H48 120.1 . . ?
C44 C49 C48 120.1(5) . . ?
C44 C49 H49 120.0 . . ?
C48 C49 H49 120.0 . . ?
C51 C50 P1 119.2(4) . . ?
C51 C50 C55 119.6(5) . . ?
C55 C50 P1 121.1(4) . . ?
C50 C51 H51 119.9 . . ?
C52 C51 C50 120.2(5) . . ?
C52 C51 H51 119.9 . . ?
C51 C52 H52 120.3 . . ?
C53 C52 C51 119.4(6) . . ?
C53 C52 H52 120.3 . . ?
C52 C53 H53 119.4 . . ?
C54 C53 C52 121.3(5) . . ?
C54 C53 H53 119.4 . . ?
C53 C54 H54 119.9 . . ?
C53 C54 C55 120.2(5) . . ?
C55 C54 H54 119.9 . . ?
C50 C55 H55 120.3 . . ?
C54 C55 C50 119.4(5) . . ?
C54 C55 H55 120.3 . . ?

loop_
_geom_bond_atom_site_label_1
_geom_bond_atom_site_label_2
_geom_bond_distance
_geom_bond_site_symmetry_2
_geom_bond_publ_flag
Ag1 Ag3 3.3406(6) . ?
Ag1 Cu1 2.9193(8) . ?
Ag1 Cu2 2.9379(7) . ?
Ag1 S1 2.3237(15) . ?
Ag1 S4 2.3260(14) . ?
Ag2 Cu1 2.9688(7) . ?
Ag2 Cu2 2.9920(7) . ?
Ag2 S2 2.3409(15) . ?
Ag2 S5 2.3498(13) . ?
Ag3 Cu1 2.9827(8) . ?
Ag3 Cu2 2.9444(7) . ?
Ag3 S3 2.3441(15) . ?
Ag3 S6 2.3464(14) . ?
Cu1 S1 2.2381(15) . ?
Cu1 S2 2.2439(14) . ?
Cu1 S3 2.2361(14) . ?
Cu2 S4 2.2707(13) . ?
Cu2 S5 2.2331(12) . ?
Cu2 S6 2.2527(14) . ?
S1 C1 1.841(5) . ?
S2 C7 1.842(6) . ?
S3 C13 1.823(5) . ?
S4 C19 1.841(5) . ?
S5 C25 1.836(5) . ?
S6 C31 1.835(5) . ?
C1 H1 0.9800 . ?
C1 C2 1.514(8) . ?
C1 C6 1.506(7) . ?
C2 H2A 0.9700 . ?
C2 H2B 0.9700 . ?
C2 C3 1.538(9) . ?
C3 H3A 0.9700 . ?
C3 H3B 0.9700 . ?
C3 C4 1.498(11) . ?
C4 H4A 0.9700 . ?
C4 H4B 0.9700 . ?
C4 C5 1.512(10) . ?
C5 H5A 0.9700 . ?
C5 H5B 0.9700 . ?
C5 C6 1.517(8) . ?
C6 H6A 0.9700 . ?
C6 H6B 0.9700 . ?
C7 H7 0.9800 . ?
C7 C8 1.512(8) . ?
C7 C12 1.483(8) . ?
C8 H8A 0.9700 . ?
C8 H8B 0.9700 . ?
C8 C9 1.524(9) . ?
C9 H9A 0.9700 . ?
C9 H9B 0.9700 . ?
C9 C10 1.515(10) . ?
C10 H10A 0.9700 . ?
C10 H10B 0.9700 . ?
C10 C11 1.524(10) . ?
C11 H11A 0.9700 . ?
C11 H11B 0.9700 . ?
C11 C12 1.515(10) . ?
C12 H12A 0.9700 . ?
C12 H12B 0.9700 . ?
C13 H13 0.9800 . ?
C13 C14 1.431(9) . ?
C13 C18 1.512(8) . ?
C14 H14A 0.9700 . ?
C14 H14B 0.9700 . ?
C14 C15 1.563(10) . ?
C15 H15A 0.9700 . ?
C15 H15B 0.9700 . ?
C15 C16 1.551(12) . ?
C16 H16A 0.9700 . ?
C16 H16B 0.9700 . ?
C16 C17 1.419(10) . ?
C17 H17A 0.9700 . ?
C17 H17B 0.9700 . ?
C17 C18 1.514(9) . ?
C18 H18A 0.9700 . ?
C18 H18B 0.9700 . ?
C19 H19 0.9800 . ?
C19 C20 1.521(7) . ?
C19 C24 1.523(7) . ?
C20 H20A 0.9700 . ?
C20 H20B 0.9700 . ?
C20 C21 1.530(7) . ?
C21 H21A 0.9700 . ?
C21 H21B 0.9700 . ?
C21 C22 1.518(8) . ?
C22 H22A 0.9700 . ?
C22 H22B 0.9700 . ?
C22 C23 1.501(8) . ?
C23 H23A 0.9700 . ?
C23 H23B 0.9700 . ?
C23 C24 1.524(7) . ?
C24 H24A 0.9700 . ?
C24 H24B 0.9700 . ?
C25 H25 0.9800 . ?
C25 C26 1.513(7) . ?
C25 C30 1.509(6) . ?
C26 H26A 0.9700 . ?
C26 H26B 0.9700 . ?
C26 C27 1.531(7) . ?
C27 H27A 0.9700 . ?
C27 H27B 0.9700 . ?
C27 C28 1.505(8) . ?
C28 H28A 0.9700 . ?
C28 H28B 0.9700 . ?
C28 C29 1.504(8) . ?
C29 H29A 0.9700 . ?
C29 H29B 0.9700 . ?
C29 C30 1.523(7) . ?
C30 H30A 0.9700 . ?
C30 H30B 0.9700 . ?
C31 H31 0.9800 . ?
C31 C32 1.518(7) . ?
C31 C36 1.521(7) . ?
C32 H32A 0.9700 . ?
C32 H32B 0.9700 . ?
C32 C33 1.522(7) . ?
C33 H33A 0.9700 . ?
C33 H33B 0.9700 . ?
C33 C34 1.525(8) . ?
C34 H34A 0.9700 . ?
C34 H34B 0.9700 . ?
C34 C35 1.500(9) . ?
C35 H35A 0.9700 . ?
C35 H35B 0.9700 . ?
C35 C36 1.528(8) . ?
C36 H36A 0.9700 . ?
C36 H36B 0.9700 . ?
Cl1 C56 1.741(10) . ?
Cl2 C56 1.659(10) . ?
C56 H56A 0.9700 . ?
C56 H56B 0.9700 . ?
Cl3 C57 1.755(9) . ?
Cl4 C57 1.676(9) . ?
C57 H57A 0.9700 . ?
C57 H57B 0.9700 . ?
P1 C37 1.790(5) . ?
P1 C38 1.789(5) . ?
P1 C44 1.790(5) . ?
P1 C50 1.792(5) . ?
C37 H37A 0.9600 . ?
C37 H37B 0.9600 . ?
C37 H37C 0.9600 . ?
C38 C39 1.397(6) . ?
C38 C43 1.383(7) . ?
C39 H39 0.9300 . ?
C39 C40 1.373(7) . ?
C40 H40 0.9300 . ?
C40 C41 1.364(8) . ?
C41 H41 0.9300 . ?
C41 C42 1.381(8) . ?
C42 H42 0.9300 . ?
C42 C43 1.369(7) . ?
C43 H43 0.9300 . ?
C44 C45 1.391(6) . ?
C44 C49 1.385(8) . ?
C45 H45 0.9300 . ?
C45 C46 1.379(7) . ?
C46 H46 0.9300 . ?
C46 C47 1.349(8) . ?
C47 H47 0.9300 . ?
C47 C48 1.358(9) . ?
C48 H48 0.9300 . ?
C48 C49 1.388(9) . ?
C49 H49 0.9300 . ?
C50 C51 1.386(7) . ?
C50 C55 1.390(7) . ?
C51 H51 0.9300 . ?
C51 C52 1.382(8) . ?
C52 H52 0.9300 . ?
C52 C53 1.367(8) . ?
C53 H53 0.9300 . ?
C53 C54 1.363(9) . ?
C54 H54 0.9300 . ?
C54 C55 1.381(7) . ?
C55 H55 0.9300 . ?

loop_
_geom_torsion_atom_site_label_1
_geom_torsion_atom_site_label_2
_geom_torsion_atom_site_label_3
_geom_torsion_atom_site_label_4
_geom_torsion
_geom_torsion_site_symmetry_1
_geom_torsion_site_symmetry_2
_geom_torsion_site_symmetry_3
_geom_torsion_site_symmetry_4
_geom_torsion_publ_flag
Ag1 S1 C1 C2 173.8(4) . . . . ?
Ag1 S1 C1 C6 -62.7(4) . . . . ?
Ag1 S4 C19 C20 -54.7(4) . . . . ?
Ag1 S4 C19 C24 -177.0(3) . . . . ?
Ag2 S2 C7 C8 164.9(4) . . . . ?
Ag2 S2 C7 C12 -70.5(5) . . . . ?
Ag2 S5 C25 C26 50.2(4) . . . . ?
Ag2 S5 C25 C30 -76.4(3) . . . . ?
Ag3 S3 C13 C14 67.2(6) . . . . ?
Ag3 S3 C13 C18 -60.7(5) . . . . ?
Ag3 S6 C31 C32 36.2(4) . . . . ?
Ag3 S6 C31 C36 160.1(3) . . . . ?
Cu1 S1 C1 C2 90.2(4) . . . . ?
Cu1 S1 C1 C6 -146.3(3) . . . . ?
Cu1 S2 C7 C8 80.8(4) . . . . ?
Cu1 S2 C7 C12 -154.6(4) . . . . ?
Cu1 S3 C13 C14 -19.7(7) . . . . ?
Cu1 S3 C13 C18 -147.6(4) . . . . ?
Cu2 S4 C19 C20 -138.0(3) . . . . ?
Cu2 S4 C19 C24 99.7(3) . . . . ?
Cu2 S5 C25 C26 -36.9(4) . . . . ?
Cu2 S5 C25 C30 -163.5(3) . . . . ?
Cu2 S6 C31 C32 -48.8(4) . . . . ?
Cu2 S6 C31 C36 75.0(4) . . . . ?
S1 C1 C2 C3 177.1(5) . . . . ?
S1 C1 C6 C5 -176.8(4) . . . . ?
S2 C7 C8 C9 177.1(5) . . . . ?
S2 C7 C12 C11 -178.4(6) . . . . ?
S3 C13 C14 C15 174.3(6) . . . . ?
S3 C13 C18 C17 -175.1(5) . . . . ?
S4 C19 C20 C21 -177.3(4) . . . . ?
S4 C19 C24 C23 179.2(4) . . . . ?
S5 C25 C26 C27 178.5(4) . . . . ?
S5 C25 C30 C29 -177.3(4) . . . . ?
S6 C31 C32 C33 -178.2(4) . . . . ?
S6 C31 C36 C35 177.2(4) . . . . ?
C1 C2 C3 C4 -55.3(9) . . . . ?
C2 C1 C6 C5 -54.7(7) . . . . ?
C2 C3 C4 C5 57.0(9) . . . . ?
C3 C4 C5 C6 -56.8(8) . . . . ?
C4 C5 C6 C1 55.9(8) . . . . ?
C6 C1 C2 C3 53.5(7) . . . . ?
C7 C8 C9 C10 -54.6(8) . . . . ?
C8 C7 C12 C11 -55.3(9) . . . . ?
C8 C9 C10 C11 57.5(9) . . . . ?
C9 C10 C11 C12 -58.0(9) . . . . ?
C10 C11 C12 C7 57.8(9) . . . . ?
C12 C7 C8 C9 52.8(8) . . . . ?
C13 C14 C15 C16 57.6(10) . . . . ?
C14 C13 C18 C17 54.6(8) . . . . ?
C14 C15 C16 C17 -56.1(10) . . . . ?
C15 C16 C17 C18 54.5(10) . . . . ?
C16 C17 C18 C13 -52.4(10) . . . . ?
C18 C13 C14 C15 -58.0(9) . . . . ?
C19 C20 C21 C22 56.0(7) . . . . ?
C20 C19 C24 C23 55.9(6) . . . . ?
C20 C21 C22 C23 -55.5(7) . . . . ?
C21 C22 C23 C24 55.9(7) . . . . ?
C22 C23 C24 C19 -56.5(7) . . . . ?
C24 C19 C20 C21 -55.9(6) . . . . ?
C25 C26 C27 C28 55.7(7) . . . . ?
C26 C25 C30 C29 54.1(6) . . . . ?
C26 C27 C28 C29 -55.5(7) . . . . ?
C27 C28 C29 C30 54.7(7) . . . . ?
C28 C29 C30 C25 -53.9(7) . . . . ?
C30 C25 C26 C27 -55.1(6) . . . . ?
C31 C32 C33 C34 -57.4(6) . . . . ?
C32 C31 C36 C35 -56.6(6) . . . . ?
C32 C33 C34 C35 54.3(7) . . . . ?
C33 C34 C35 C36 -52.9(7) . . . . ?
C34 C35 C36 C31 54.6(7) . . . . ?
C36 C31 C32 C33 58.4(6) . . . . ?
P1 C38 C39 C40 175.4(4) . . . . ?
P1 C38 C43 C42 -174.4(4) . . . . ?
P1 C44 C45 C46 179.2(4) . . . . ?
P1 C44 C49 C48 -179.9(6) . . . . ?
P1 C50 C51 C52 -176.3(4) . . . . ?
P1 C50 C55 C54 176.5(4) . . . . ?
C37 P1 C38 C39 36.5(5) . . . . ?
C37 P1 C38 C43 -148.8(4) . . . . ?
C37 P1 C44 C45 59.5(4) . . . . ?
C37 P1 C44 C49 -121.3(5) . . . . ?
C37 P1 C50 C51 47.6(5) . . . . ?
C37 P1 C50 C55 -130.3(4) . . . . ?
C38 P1 C44 C45 178.3(4) . . . . ?
C38 P1 C44 C49 -2.5(5) . . . . ?
C38 P1 C50 C51 -72.4(5) . . . . ?
C38 P1 C50 C55 109.7(4) . . . . ?
C38 C39 C40 C41 -0.7(8) . . . . ?
C39 C38 C43 C42 0.2(8) . . . . ?
C39 C40 C41 C42 -0.2(9) . . . . ?
C40 C41 C42 C43 1.1(9) . . . . ?
C41 C42 C43 C38 -1.1(9) . . . . ?
C43 C38 C39 C40 0.7(8) . . . . ?
C44 P1 C38 C39 -82.7(4) . . . . ?
C44 P1 C38 C43 92.0(5) . . . . ?
C44 P1 C50 C51 166.9(4) . . . . ?
C44 P1 C50 C55 -11.0(5) . . . . ?
C44 C45 C46 C47 1.3(8) . . . . ?
C45 C44 C49 C48 -0.6(9) . . . . ?
C45 C46 C47 C48 -1.8(10) . . . . ?
C46 C47 C48 C49 1.1(12) . . . . ?
C47 C48 C49 C44 0.1(12) . . . . ?
C49 C44 C45 C46 -0.1(8) . . . . ?
C50 P1 C38 C39 156.3(4) . . . . ?
C50 P1 C38 C43 -29.0(5) . . . . ?
C50 P1 C44 C45 -59.2(4) . . . . ?
C50 P1 C44 C49 120.0(5) . . . . ?
C50 C51 C52 C53 -1.4(9) . . . . ?
C51 C50 C55 C54 -1.4(8) . . . . ?
C51 C52 C53 C54 0.9(10) . . . . ?
C52 C53 C54 C55 -0.6(10) . . . . ?
C53 C54 C55 C50 0.9(9) . . . . ?
C55 C50 C51 C52 1.6(8) . . . . ?

loop_
_exptl_oxdiff_crystal_face_indexfrac_h
_exptl_oxdiff_crystal_face_indexfrac_k
_exptl_oxdiff_crystal_face_indexfrac_l
_exptl_oxdiff_crystal_face_x
_exptl_oxdiff_crystal_face_y
_exptl_oxdiff_crystal_face_z
1.0270 2.0275 25.9996 0.2167 0.9878 -0.0415
-2.9748 -2.9713 23.0094 -0.0624 0.9674 -0.0815
-4.9753 -4.9706 22.0139 -0.1811 0.9677 -0.1176
3.9735 2.9701 -24.0111 0.0777 -1.0084 0.1325
-0.9861 19.0006 13.9891 0.7481 0.2060 -0.6587
-16.0099 -14.0022 -13.9654 -0.9043 -0.2705 -0.3450
-13.9872 -13.9778 8.0336 -0.7603 0.5945 -0.2697
-15.9919 -14.9823 3.0370 -0.8610 0.4187 -0.3327
-10.0211 -10.0164 -22.9789 -0.6787 -0.7085 -0.1607
-6.0244 -8.0208 -24.9870 -0.5340 -0.8304 -0.0215
0.9743 1.9713 -24.0055 -0.0194 -0.9853 0.0141
-3.9989 17.9872 0.9933 0.5896 -0.2839 -0.7625
-1.9995 18.9861 0.9894 0.6666 -0.3054 -0.6940
-13.9938 8.9981 3.0162 0.0659 -0.0241 -0.9823
10.9830 -10.0092 -14.0118 -0.2150 -0.3869 0.8762
15.9919 14.9823 -3.0370 0.8610 -0.4187 0.3327

loop_
_smtbx_masks_void_nr
_smtbx_masks_void_average_x
_smtbx_masks_void_average_y
_smtbx_masks_void_average_z
_smtbx_masks_void_volume
_smtbx_masks_void_count_electrons
_smtbx_masks_void_content
1 0.000 0.000 0.000 254.9 53.8 ?
